data_8103927
loop_
_publ_author_name
'Mattausch, H.J.'
'Borrmann, H.'
'Simon, A.'

_publ_section_title
;
 Crystal structure of diyttrium diiodide dicarbide, Y2I2C2
;
_journal_name_full 'Zeitschrift fuer Kristallographie (149,1979-)'
_journal_page_first 281
_journal_page_last 281
_journal_volume 209
_journal_year 1994
_chemical_formula_sum 'C2 I2 Y2'
_chemical_name_systematic 'Y2 I2 C2'
_space_group_IT_number 12
_symmetry_space_group_name_Hall '-C 2y'
_symmetry_space_group_name_H-M 'C 1 2/m 1'
_cell_angle_alpha 90
_cell_angle_beta 92.98
_cell_angle_gamma 90
_cell_formula_units_Z 2
_cell_length_a 7.174
_cell_length_b 3.866
_cell_length_c 10.412
_cell_volume 288.383
_citation_journal_id_ASTM ZEKRDZ
_cod_data_source_file Mattausch_ZEKRDZ_1994_1606.cif
_cod_data_source_block C2I2Y2
_cod_database_code 8103927

loop_
_symmetry_equiv_pos_as_xyz
x,y,z
-x,y,-z
-x,-y,-z
x,-y,z
x+1/2,y+1/2,z
-x+1/2,y+1/2,-z
-x+1/2,-y+1/2,-z
x+1/2,-y+1/2,z

loop_
_atom_site_label
_atom_site_type_symbol
_atom_site_fract_x
_atom_site_fract_y
_atom_site_fract_z
_atom_site_occupancy
_atom_site_U_iso_or_equiv
Y1 Y+3 0.147 0 0.136 1 0.0
C1 C-2 0.42366 0 0.0306 1 0.0
I1 I-1 0.1707 0 0.6676 1 0.0
